data_7247678
loop_
_publ_author_name
'Yuxuan Che'
'Muhammad Rizwan Niazi'
'Ting Yu'
'Thierry Maris'
'Cheng-Hao Liu'
'Dongling Ma'
'Ricardo Izquierdo'
'Igor F. Perepichka'
'Dmytro F. Perepichka'

_publ_section_title
;
 Nitrofluorene-based A-D-A electron acceptors for organic photovoltaics
;
_journal_name_full 'Journal of Material Chemistry C'
_journal_page_first 8186
_journal_page_last 8195
_journal_paper_doi 10.1039/d2tc05127c
_journal_volume 11
_journal_year 2023
_chemical_formula_moiety 'C112 H156 N6 O4 S8'
_chemical_formula_sum 'C112 H156 N6 O4 S8'
_chemical_formula_weight 1906.90
_chemical_name_systematic
;
5,5'-((((4,4,9,9-tetrahexadecyl-4,9-dihydro-s-indaceno[1,2-b:5,6-b']
dithiophene-2,7-diyl)bis(benzo[c][1,2,5]thiadiazole-7,4-diyl))
bis(furan-5,2-diyl))bis(methaneylylidene))
bis(3-ethyl-2-thioxothiazolidin-4-one) acetone solvate
;
_space_group_crystal_system monoclinic
_space_group_IT_number 15
_space_group_name_Hall '-C 2yc'
_space_group_name_H-M_alt 'C 1 2/c 1'
_atom_sites_solution_hydrogens geom
_atom_sites_solution_primary dual
_cell_angle_alpha 90
_cell_angle_beta 93.631(5)
_cell_angle_gamma 90
_cell_formula_units_Z 4
_cell_length_a 28.704(3)
_cell_length_b 27.446(3)
_cell_length_c 15.1128(16)
_cell_measurement_reflns_used 9069
_cell_measurement_temperature 150
_cell_measurement_theta_max 54.818
_cell_measurement_theta_min 3.136
_cell_volume 11882(2)
_computing_cell_refinement
;
SAINT (2020) V8.40B; Integration Software for Single Crystal Data.
Bruker AXS Inc., Madison, WI 53719-1173.
;
_computing_data_collection
;
APEX 3 (2019) Bruker AXS Inc., Madison, WI 53719-1173.
;
_computing_data_reduction
;
SAINT (2020) V8.40B; Integration Software for Single Crystal Data.
Bruker AXS Inc., Madison, WI 53719-1173.
;
_computing_molecular_graphics 'Olex2 1.3 (Dolomanov et al., 2009)'
_computing_publication_material 'Olex2 1.3 (Dolomanov et al., 2009)'
_computing_structure_refinement 'XL  (Sheldrick, 2008)'
_computing_structure_solution 'XT  (Sheldrick, 2015)'
_diffrn_ambient_temperature 150
_diffrn_detector 'CMOS Area detector'
_diffrn_detector_area_resol_mean 10.42
_diffrn_detector_type 'Bruker CMOS Photon III '
_diffrn_measured_fraction_theta_full 0.997
_diffrn_measured_fraction_theta_max 0.989
_diffrn_measurement_device 'k-geometry diffractometer'
_diffrn_measurement_device_type 'Bruker Venture Metaljet'
_diffrn_measurement_method '\w and \f scans'
_diffrn_radiation_collimation 'Focusing mirrors'
_diffrn_radiation_monochromator 'Helios MX Mirror Optics'
_diffrn_radiation_probe x-ray
_diffrn_radiation_type 'Ga K\a'
_diffrn_radiation_wavelength 1.34139
_diffrn_reflns_av_R_equivalents 0.0492
_diffrn_reflns_av_unetI/netI 0.0165
_diffrn_reflns_Laue_measured_fraction_full 0.997
_diffrn_reflns_Laue_measured_fraction_max 0.989
_diffrn_reflns_limit_h_max 34
_diffrn_reflns_limit_h_min -35
_diffrn_reflns_limit_k_max 33
_diffrn_reflns_limit_k_min 0
_diffrn_reflns_limit_l_max 18
_diffrn_reflns_limit_l_min 0
_diffrn_reflns_number 11331
_diffrn_reflns_point_group_measured_fraction_full 0.997
_diffrn_reflns_point_group_measured_fraction_max 0.989
_diffrn_reflns_theta_full 53.594
_diffrn_reflns_theta_max 55.252
_diffrn_reflns_theta_min 1.939
_diffrn_source 'Metal Jet'
_diffrn_source_current 2.86
_diffrn_source_power 0.1993706
_diffrn_source_target Ga
_diffrn_source_type 'Gallium Liquid Metal Jet Source'
_diffrn_source_voltage 69.71
_exptl_absorpt_coefficient_mu 1.154
_exptl_absorpt_correction_T_max 0.302
_exptl_absorpt_correction_T_min 0.213
_exptl_absorpt_correction_type multi-scan
_exptl_absorpt_process_details
;
 TWINABS-2012/1 (Bruker,2012) was used for absorption correction.

Final HKLF 4 output contains 276975 reflections, Rint = 0.0492
 (92844 with I > 3sig(I), Rint = 0.0394)
;
_exptl_crystal_colour_lustre clear
_exptl_crystal_colour_modifier light
_exptl_crystal_colour_primary brown
_exptl_crystal_density_diffrn 1.066
_exptl_crystal_F_000 4120
_exptl_crystal_recrystallization_method 'Re-crystallisation from solvent: acetone, toluene'
_exptl_crystal_size_max 0.29
_exptl_crystal_size_mid 0.25
_exptl_crystal_size_min 0.22
_refine_diff_density_max 0.911
_refine_diff_density_min -0.763
_refine_diff_density_rms 0.124
_refine_ls_extinction_coef .
_refine_ls_extinction_method none
_refine_ls_goodness_of_fit_ref 1.363
_refine_ls_hydrogen_treatment constr
_refine_ls_matrix_type full
_refine_ls_number_parameters 780
_refine_ls_number_reflns 11331
_refine_ls_number_restraints 783
_refine_ls_restrained_S_all 1.327
_refine_ls_R_factor_all 0.1314
_refine_ls_R_factor_gt 0.1250
_refine_ls_shift/su_max 0.001
_refine_ls_shift/su_mean 0.000
_refine_ls_structure_factor_coef Fsqd
_refine_ls_weighting_details 'w=1/[\s^2^(Fo^2^)+(0.3300P)^2^] where P=(Fo^2^+2Fc^2^)/3'
_refine_ls_weighting_scheme calc
_refine_ls_wR_factor_gt 0.4312
_refine_ls_wR_factor_ref 0.4420
_reflns_Friedel_coverage 0.000
_reflns_Friedel_fraction_full .
_reflns_Friedel_fraction_max .
_reflns_number_gt 9959
_reflns_number_total 11331
_reflns_threshold_expression 'I > 2\s(I)'
_cod_data_source_file per1351.cif
_cod_data_source_block per1351
_cod_database_code 7247678

loop_
_space_group_symop_id
_space_group_symop_operation_xyz
1 'x, y, z'
2 '-x, y, -z+1/2'
3 'x+1/2, y+1/2, z'
4 '-x+1/2, y+1/2, -z+1/2'
5 '-x, -y, -z'
6 'x, -y, z-1/2'
7 '-x+1/2, -y+1/2, -z'
8 'x+1/2, -y+1/2, z-1/2'

loop_
_atom_site_label
_atom_site_type_symbol
_atom_site_fract_x
_atom_site_fract_y
_atom_site_fract_z
_atom_site_U_iso_or_equiv
_atom_site_adp_type
_atom_site_occupancy
_atom_site_site_symmetry_order
_atom_site_calc_flag
_atom_site_refinement_flags_posn
_atom_site_refinement_flags_adp
_atom_site_refinement_flags_occupancy
_atom_site_disorder_assembly
_atom_site_disorder_group
S1 S 0.64173(2) 0.64802(3) 0.04971(5) 0.0611(3) Uani 1 1 d . . . . .
C1 C 0.69146(9) 0.66915(12) 0.0059(2) 0.0593(7) Uani 1 1 d . . . . .
O1 O 0.48260(8) 0.45452(9) 0.13858(13) 0.0675(6) Uani 1 1 d . . . . .
N1 N 0.67156(10) 0.48225(11) -0.00269(18) 0.0684(7) Uani 1 1 d . . . . .
O2 O 0.32351(13) 0.4397(2) 0.2727(2) 0.1254(15) Uani 1 1 d . . . . .
S2 S 0.66732(4) 0.42445(3) 0.00347(7) 0.0809(4) Uani 1 1 d . . . . .
N2 N 0.61604(12) 0.41798(11) 0.0384(2) 0.0750(8) Uani 1 1 d . . . . .
C2 C 0.71707(10) 0.71400(12) 0.0075(2) 0.0625(7) Uani 1 1 d . . . . .
C3 C 0.71023(10) 0.75832(12) 0.0500(2) 0.0635(7) Uani 1 1 d . . . . .
H3 H 0.683621 0.763637 0.083055 0.076 Uiso 1 1 calc R U . . .
S3 S 0.41709(4) 0.52453(4) 0.18926(5) 0.0823(4) Uani 1 1 d . . . . .
N3 N 0.33678(14) 0.5214(2) 0.2556(2) 0.1048(14) Uani 1 1 d . . . . .
C4 C 0.75644(10) 0.70569(12) -0.0423(2) 0.0604(7) Uani 1 1 d . . . . .
S4 S 0.36367(7) 0.61422(8) 0.22234(9) 0.1329(7) Uani 1 1 d . . . . .
C5 C 0.75627(11) 0.65398(12) -0.0801(2) 0.0632(7) Uani 1 1 d . . . . .
C6 C 0.71290(10) 0.63331(12) -0.0413(2) 0.0593(7) Uani 1 1 d . . . . .
C7 C 0.69071(10) 0.58831(12) -0.0389(2) 0.0593(7) Uani 1 1 d . . . . .
H7 H 0.701538 0.559769 -0.066610 0.071 Uiso 1 1 calc R U . . .
C8 C 0.65115(10) 0.58988(12) 0.00843(19) 0.0569(7) Uani 1 1 d . . . . .
C9 C 0.61848(10) 0.55139(11) 0.02910(18) 0.0564(7) Uani 1 1 d . . . . .
C10 C 0.57555(10) 0.56056(12) 0.0584(2) 0.0611(7) Uani 1 1 d . . . . .
H10 H 0.566088 0.593592 0.062819 0.073 Uiso 1 1 calc R U . . .
C11 C 0.54411(12) 0.52403(13) 0.0826(2) 0.0633(8) Uani 1 1 d . . . . .
H11 H 0.514959 0.533554 0.103595 0.076 Uiso 1 1 calc R U . . .
C12 C 0.55427(12) 0.47480(13) 0.07697(19) 0.0641(8) Uani 1 1 d . . . . .
C13 C 0.59832(12) 0.46298(12) 0.04712(18) 0.0620(7) Uani 1 1 d . . . . .
C14 C 0.63056(11) 0.50045(12) 0.02339(18) 0.0589(7) Uani 1 1 d . . . . .
C15 C 0.52215(13) 0.43831(14) 0.10312(19) 0.0676(8) Uani 1 1 d . . . . .
C16 C 0.52156(16) 0.38850(14) 0.1014(3) 0.0805(10) Uani 1 1 d . . . . .
H16 H 0.544977 0.367823 0.080291 0.097 Uiso 1 1 calc R U . . .
C17 C 0.47931(18) 0.37358(17) 0.1371(3) 0.0886(12) Uani 1 1 d . . . . .
H17 H 0.468948 0.341070 0.144877 0.106 Uiso 1 1 calc R U . . .
C18 C 0.45685(15) 0.41467(16) 0.1579(2) 0.0790(11) Uani 1 1 d . . . . .
C19 C 0.41314(14) 0.42311(19) 0.1958(2) 0.0844(13) Uani 1 1 d . . . . .
H19 H 0.395557 0.395342 0.210957 0.101 Uiso 1 1 calc R U . . .
C20 C 0.39482(15) 0.4674(2) 0.2119(2) 0.0851(13) Uani 1 1 d . . . . .
C21 C 0.34867(17) 0.4726(3) 0.2490(2) 0.107(2) Uani 1 1 d . . . . .
C22 C 0.36840(17) 0.5538(2) 0.2264(3) 0.0943(13) Uani 1 1 d . . . . .
C23 C 0.2926(2) 0.5363(3) 0.2888(3) 0.129(2) Uani 1 1 d . . . . .
H23A H 0.295656 0.569316 0.314731 0.155 Uiso 1 1 calc R U . . .
H23B H 0.283825 0.513535 0.335778 0.155 Uiso 1 1 calc R U . . .
C24 C 0.2548(2) 0.5362(4) 0.2124(3) 0.154(3) Uani 1 1 d . . . . .
H24A H 0.224981 0.546278 0.234674 0.231 Uiso 1 1 calc R U . . .
H24B H 0.263576 0.558997 0.166326 0.231 Uiso 1 1 calc R U . . .
H24C H 0.251774 0.503356 0.187320 0.231 Uiso 1 1 calc R U . . .
C25A C 0.75178(12) 0.65453(13) -0.1824(2) 0.0763(9) Uani 1 1 d D . . . .
H25A H 0.779384 0.671386 -0.203867 0.092 Uiso 1 1 calc R U . . .
H25B H 0.752541 0.620456 -0.203743 0.092 Uiso 1 1 calc R U . . .
C26A C 0.70758(14) 0.67917(17) -0.2244(2) 0.0997(14) Uani 1 1 d D . . . .
H26A H 0.705179 0.712593 -0.200502 0.120 Uiso 1 1 calc R U . . .
H26B H 0.679725 0.660704 -0.208339 0.120 Uiso 1 1 calc R U . . .
C27A C 0.7084(3) 0.6816(2) -0.3261(2) 0.139(3) Uani 1 1 d D . . . .
H27A H 0.735407 0.701720 -0.341232 0.167 Uiso 1 1 calc R U . A 1
H27B H 0.713625 0.648247 -0.348640 0.167 Uiso 1 1 calc R U . A 1
C28A C 0.6641(3) 0.7024(5) -0.3750(6) 0.159(4) Uani 0.681(4) 1 d D U P B 1
H28A H 0.654584 0.732743 -0.345714 0.191 Uiso 0.681(4) 1 calc R U P B 1
H28B H 0.638271 0.678612 -0.373495 0.191 Uiso 0.681(4) 1 calc R U P B 1
C29A C 0.6749(4) 0.7130(4) -0.4717(6) 0.1350(11) Uani 0.681(4) 1 d D U P B 1
H29A H 0.701419 0.736054 -0.471663 0.162 Uiso 0.681(4) 1 calc R U P B 1
H29B H 0.684660 0.682367 -0.499514 0.162 Uiso 0.681(4) 1 calc R U P B 1
C30A C 0.6335(4) 0.7347(5) -0.5284(6) 0.160(4) Uani 0.681(4) 1 d D U P B 1
H30A H 0.606965 0.711697 -0.526647 0.192 Uiso 0.681(4) 1 calc R U P B 1
H30B H 0.624010 0.765240 -0.499781 0.192 Uiso 0.681(4) 1 calc R U P B 1
C31A C 0.6407(4) 0.7461(5) -0.6264(6) 0.142(3) Uani 0.681(4) 1 d D U P B 1
H31A H 0.653378 0.716872 -0.654977 0.170 Uiso 0.681(4) 1 calc R U P B 1
H31B H 0.663802 0.772671 -0.629794 0.170 Uiso 0.681(4) 1 calc R U P B 1
C32A C 0.5947(4) 0.7612(6) -0.6767(7) 0.169(5) Uani 0.681(4) 1 d D U P B 1
H32A H 0.570326 0.736027 -0.671301 0.203 Uiso 0.681(4) 1 calc R U P B 1
H32B H 0.583141 0.792541 -0.653876 0.203 Uiso 0.681(4) 1 calc R U P B 1
C33A C 0.6078(4) 0.7664(6) -0.7734(7) 0.161(4) Uani 0.681(4) 1 d D U P B 1
H33A H 0.627414 0.795454 -0.782105 0.193 Uiso 0.681(4) 1 calc R U P B 1
H33B H 0.623782 0.736948 -0.794348 0.193 Uiso 0.681(4) 1 calc R U P B 1
C34A C 0.5584(5) 0.7721(7) -0.8180(8) 0.178(5) Uani 0.681(4) 1 d D U P B 1
H34A H 0.545059 0.803675 -0.800662 0.214 Uiso 0.681(4) 1 calc R U P B 1
H34B H 0.538059 0.745776 -0.797528 0.214 Uiso 0.681(4) 1 calc R U P B 1
C35A C 0.5598(5) 0.7698(7) -0.9196(8) 0.1826(18) Uani 0.681(4) 1 d D U P B 1
H35A H 0.576444 0.740551 -0.939459 0.219 Uiso 0.681(4) 1 calc R U P B 1
H35B H 0.573577 0.799475 -0.944342 0.219 Uiso 0.681(4) 1 calc R U P B 1
C36A C 0.5067(5) 0.7666(7) -0.9413(9) 0.1835(19) Uani 0.681(4) 1 d D U P B 1
H36A H 0.493941 0.739286 -0.907608 0.220 Uiso 0.681(4) 1 calc R U P B 1
H36B H 0.491910 0.797030 -0.921954 0.220 Uiso 0.681(4) 1 calc R U P B 1
C37A C 0.4942(5) 0.7589(7) -1.0409(9) 0.1836(11) Uani 0.681(4) 1 d D U P B 1
H37A H 0.509764 0.728190 -1.056792 0.220 Uiso 0.681(4) 1 calc R U P B 1
H37B H 0.510098 0.785288 -1.071774 0.220 Uiso 0.681(4) 1 calc R U P B 1
C38A C 0.4445(6) 0.7561(12) -1.0854(12) 0.2958(9) Uani 0.681(4) 1 d D U P B 1
H38A H 0.424868 0.775952 -1.047598 0.355 Uiso 0.681(4) 1 calc R U P B 1
H38B H 0.434417 0.721917 -1.077985 0.355 Uiso 0.681(4) 1 calc R U P B 1
C39A C 0.4286(11) 0.7697(11) -1.1815(8) 0.2958(9) Uani 0.681(4) 1 d D U P B 1
H39A H 0.397575 0.783518 -1.171267 0.355 Uiso 0.681(4) 1 calc R U P B 1
H39B H 0.448564 0.798726 -1.188654 0.355 Uiso 0.681(4) 1 calc R U P B 1
C40A C 0.4202(5) 0.7551(5) -1.2796(8) 0.152(3) Uani 0.681(4) 1 d D U P B 1
H40A H 0.408257 0.783251 -1.313907 0.228 Uiso 0.681(4) 1 calc R U P B 1
H40B H 0.449607 0.744204 -1.302510 0.228 Uiso 0.681(4) 1 calc R U P B 1
H40C H 0.397305 0.728604 -1.284676 0.228 Uiso 0.681(4) 1 calc R U P B 1
C28B C 0.7232(5) 0.7105(6) -0.4071(8) 0.159(4) Uani 0.319(4) 1 d D U P B 2
H28C H 0.738677 0.739220 -0.378676 0.191 Uiso 0.319(4) 1 calc R U P B 2
H28D H 0.749092 0.690290 -0.427156 0.191 Uiso 0.319(4) 1 calc R U P B 2
C29B C 0.7027(5) 0.7321(5) -0.4952(7) 0.1350(11) Uani 0.319(4) 1 d D U P B 2
H29C H 0.683183 0.705293 -0.520961 0.162 Uiso 0.319(4) 1 calc R U P B 2
H29D H 0.730038 0.733718 -0.531907 0.162 Uiso 0.319(4) 1 calc R U P B 2
C30B C 0.6747(4) 0.7781(4) -0.5232(10) 0.160(4) Uani 0.319(4) 1 d D U P B 2
H30C H 0.672804 0.796074 -0.466724 0.192 Uiso 0.319(4) 1 calc R U P B 2
H30D H 0.696860 0.796885 -0.557354 0.192 Uiso 0.319(4) 1 calc R U P B 2
C31B C 0.6272(3) 0.7886(6) -0.5725(7) 0.143(3) Uani 0.319(4) 1 d D U P B 2
H31C H 0.606961 0.797090 -0.524085 0.171 Uiso 0.319(4) 1 calc R U P B 2
H31D H 0.616519 0.755911 -0.592986 0.171 Uiso 0.319(4) 1 calc R U P B 2
C32B C 0.6093(5) 0.8223(5) -0.6488(6) 0.163(9) Uani 0.319(4) 1 d D U P B 2
H32C H 0.630923 0.850396 -0.643248 0.196 Uiso 0.319(4) 1 calc R U P B 2
H32D H 0.579326 0.834531 -0.628660 0.196 Uiso 0.319(4) 1 calc R U P B 2
C33B C 0.5996(4) 0.8171(10) -0.7497(5) 0.161(4) Uani 0.319(4) 1 d D U P B 2
H33C H 0.619399 0.842779 -0.773974 0.194 Uiso 0.319(4) 1 calc R U P B 2
H33D H 0.615068 0.785994 -0.763274 0.194 Uiso 0.319(4) 1 calc R U P B 2
C34B C 0.5559(4) 0.8172(9) -0.8143(5) 0.178(5) Uani 0.319(4) 1 d D U P B 2
H34C H 0.537288 0.789625 -0.793165 0.214 Uiso 0.319(4) 1 calc R U P B 2
H34D H 0.538978 0.846849 -0.797184 0.214 Uiso 0.319(4) 1 calc R U P B 2
C35B C 0.5463(7) 0.8153(6) -0.9157(5) 0.183(2) Uani 0.319(4) 1 d D U P B 2
H35C H 0.577503 0.820797 -0.938191 0.219 Uiso 0.319(4) 1 calc R U P B 2
H35D H 0.528712 0.845698 -0.928913 0.219 Uiso 0.319(4) 1 calc R U P B 2
C36B C 0.5236(8) 0.7787(6) -0.9826(6) 0.1832(15) Uani 0.319(4) 1 d D U P B 2
H36C H 0.540055 0.747800 -0.967225 0.220 Uiso 0.319(4) 1 calc R U P B 2
H36D H 0.491815 0.774448 -0.961869 0.220 Uiso 0.319(4) 1 calc R U P B 2
C37B C 0.5157(4) 0.7758(8) -1.0842(6) 0.1836(11) Uani 0.319(4) 1 d D U P B 2
H37C H 0.541583 0.754783 -1.101603 0.220 Uiso 0.319(4) 1 calc R U P B 2
H37D H 0.523856 0.809011 -1.103744 0.220 Uiso 0.319(4) 1 calc R U P B 2
C38B C 0.4750(4) 0.7613(11) -1.1502(8) 0.2958(9) Uani 0.319(4) 1 d D U P B 2
H38C H 0.464817 0.792861 -1.176763 0.355 Uiso 0.319(4) 1 calc R U P B 2
H38D H 0.490730 0.744085 -1.197496 0.355 Uiso 0.319(4) 1 calc R U P B 2
C39B C 0.4289(5) 0.7331(7) -1.145(2) 0.2958(9) Uani 0.319(4) 1 d D U P B 2
H39C H 0.435156 0.701985 -1.175383 0.355 Uiso 0.319(4) 1 calc R U P B 2
H39D H 0.428489 0.724654 -1.081459 0.355 Uiso 0.319(4) 1 calc R U P B 2
C40B C 0.3771(4) 0.7428(9) -1.1721(18) 0.152(3) Uani 0.319(4) 1 d D U P B 2
H40D H 0.358380 0.714546 -1.156795 0.228 Uiso 0.319(4) 1 calc R U P B 2
H40E H 0.366560 0.771617 -1.140627 0.228 Uiso 0.319(4) 1 calc R U P B 2
H40F H 0.373344 0.748547 -1.236209 0.228 Uiso 0.319(4) 1 calc R U P B 2
C41 C 0.80075(12) 0.62617(14) -0.0478(2) 0.0710(8) Uani 1 1 d . . . . .
H41A H 0.799747 0.593175 -0.074353 0.085 Uiso 1 1 calc R U . . .
H41B H 0.828223 0.643262 -0.069305 0.085 Uiso 1 1 calc R U . . .
C42 C 0.80687(12) 0.6214(2) 0.0511(3) 0.0872(12) Uani 1 1 d . . . . .
H42A H 0.785157 0.596102 0.070460 0.105 Uiso 1 1 calc R U . . .
H42B H 0.798038 0.652644 0.078161 0.105 Uiso 1 1 calc R U . . .
C43 C 0.85617(14) 0.6082(3) 0.0858(4) 0.116(2) Uani 1 1 d . . . . .
H43A H 0.878888 0.629616 0.058068 0.139 Uiso 0.503(3) 1 calc R U P C 1
H43B H 0.863031 0.574097 0.069859 0.139 Uiso 0.503(3) 1 calc R U P C 1
H43C H 0.868855 0.584167 0.044840 0.139 Uiso 0.497(3) 1 calc R U P C 2
H43D H 0.875784 0.637838 0.084095 0.139 Uiso 0.497(3) 1 calc R U P C 2
C44A C 0.8613(2) 0.6145(3) 0.1921(5) 0.0745(15) Uani 0.503(3) 1 d D U P C 1
H44A H 0.850917 0.647628 0.207653 0.089 Uiso 0.503(3) 1 calc R U P C 1
H44B H 0.840609 0.590796 0.219391 0.089 Uiso 0.503(3) 1 calc R U P C 1
C45A C 0.9117(2) 0.6068(4) 0.2310(6) 0.0887(14) Uani 0.503(3) 1 d D U P C 1
H45A H 0.924500 0.638415 0.252876 0.106 Uiso 0.503(3) 1 calc R U P C 1
H45B H 0.931226 0.595330 0.183481 0.106 Uiso 0.503(3) 1 calc R U P C 1
C46A C 0.9145(2) 0.5697(4) 0.3075(6) 0.0897(14) Uani 0.503(3) 1 d D U P C 1
H46A H 0.893754 0.580360 0.353600 0.108 Uiso 0.503(3) 1 calc R U P C 1
H46B H 0.903202 0.537696 0.284842 0.108 Uiso 0.503(3) 1 calc R U P C 1
C47A C 0.9645(2) 0.5637(4) 0.3497(4) 0.0855(16) Uani 0.503(3) 1 d D U P C 1
H47A H 0.982985 0.592586 0.334117 0.103 Uiso 0.503(3) 1 calc R U P C 1
H47B H 0.978807 0.534869 0.323110 0.103 Uiso 0.503(3) 1 calc R U P C 1
C48A C 0.9682(2) 0.5579(4) 0.4512(4) 0.0897(17) Uani 0.503(3) 1 d D U P C 1
H48A H 0.950234 0.528878 0.467955 0.108 Uiso 0.503(3) 1 calc R U P C 1
H48B H 0.954583 0.586803 0.479000 0.108 Uiso 0.503(3) 1 calc R U P C 1
C49A C 1.0195(2) 0.5521(5) 0.4858(4) 0.097(2) Uani 0.503(3) 1 d D U P C 1
H49A H 1.033105 0.523012 0.458539 0.117 Uiso 0.503(3) 1 calc R U P C 1
H49B H 1.037592 0.580981 0.468734 0.117 Uiso 0.503(3) 1 calc R U P C 1
C50A C 1.0231(2) 0.5467(5) 0.5875(4) 0.097(2) Uani 0.503(3) 1 d D U P C 1
H50A H 1.006698 0.516650 0.604003 0.116 Uiso 0.503(3) 1 calc R U P C 1
H50B H 1.007462 0.574710 0.614240 0.116 Uiso 0.503(3) 1 calc R U P C 1
C51A C 1.0742(2) 0.5443(5) 0.6249(4) 0.095(2) Uani 0.503(3) 1 d D U P C 1
H51A H 1.090110 0.516972 0.596505 0.114 Uiso 0.503(3) 1 calc R U P C 1
H51B H 1.090330 0.574810 0.609814 0.114 Uiso 0.503(3) 1 calc R U P C 1
C52A C 1.0785(2) 0.5373(5) 0.7262(4) 0.093(2) Uani 0.503(3) 1 d D U P C 1
H52A H 1.063610 0.565074 0.755213 0.112 Uiso 0.503(3) 1 calc R U P C 1
H52B H 1.061918 0.507152 0.741931 0.112 Uiso 0.503(3) 1 calc R U P C 1
C53A C 1.1301(2) 0.5337(5) 0.7601(5) 0.096(2) Uani 0.503(3) 1 d D U P C 1
H53A H 1.147393 0.562341 0.739394 0.115 Uiso 0.503(3) 1 calc R U P C 1
H53B H 1.144189 0.504037 0.735917 0.115 Uiso 0.503(3) 1 calc R U P C 1
C54A C 1.1340(3) 0.5319(5) 0.8621(5) 0.092(2) Uani 0.503(3) 1 d D U P C 1
H54A H 1.121948 0.562629 0.886169 0.111 Uiso 0.503(3) 1 calc R U P C 1
H54B H 1.114721 0.504735 0.882787 0.111 Uiso 0.503(3) 1 calc R U P C 1
C55A C 1.1851(4) 0.5245(7) 0.8967(9) 0.121(5) Uani 0.503(3) 1 d D U P C 1
H55A H 1.203799 0.552155 0.875983 0.145 Uiso 0.503(3) 1 calc R U P C 1
H55B H 1.197048 0.494488 0.869768 0.145 Uiso 0.503(3) 1 calc R U P C 1
C56A C 1.1933(8) 0.5207(6) 0.9981(9) 0.101(4) Uani 0.503(3) 1 d D U P C 1
H56A H 1.226629 0.516068 1.013758 0.152 Uiso 0.503(3) 1 calc R U P C 1
H56B H 1.182549 0.550609 1.025679 0.152 Uiso 0.503(3) 1 calc R U P C 1
H56C H 1.175783 0.492807 1.019450 0.152 Uiso 0.503(3) 1 calc R U P C 1
C44B C 0.8610(2) 0.5876(4) 0.1783(6) 0.0758(15) Uani 0.497(3) 1 d D U P C 2
H44C H 0.845155 0.555513 0.177053 0.091 Uiso 0.497(3) 1 calc R U P C 2
H44D H 0.843385 0.609132 0.216850 0.091 Uiso 0.497(3) 1 calc R U P C 2
C45B C 0.9101(2) 0.5805(4) 0.2234(5) 0.0895(14) Uani 0.497(3) 1 d D U P C 2
H45C H 0.932814 0.598331 0.188901 0.107 Uiso 0.497(3) 1 calc R U P C 2
H45D H 0.918173 0.545450 0.221488 0.107 Uiso 0.497(3) 1 calc R U P C 2
C46B C 0.9155(2) 0.5978(4) 0.3205(5) 0.0894(14) Uani 0.497(3) 1 d D U P C 2
H46C H 0.904285 0.631915 0.322207 0.107 Uiso 0.497(3) 1 calc R U P C 2
H46D H 0.894288 0.578011 0.355023 0.107 Uiso 0.497(3) 1 calc R U P C 2
C47B C 0.9643(2) 0.5962(4) 0.3693(4) 0.0840(16) Uani 0.497(3) 1 d D U P C 2
H47C H 0.980496 0.566948 0.348500 0.101 Uiso 0.497(3) 1 calc R U P C 2
H47D H 0.981909 0.624932 0.350165 0.101 Uiso 0.497(3) 1 calc R U P C 2
C48B C 0.9679(2) 0.5953(4) 0.4714(4) 0.0900(17) Uani 0.497(3) 1 d D U P C 2
H48C H 0.949824 0.567383 0.492549 0.108 Uiso 0.497(3) 1 calc R U P C 2
H48D H 0.954153 0.625569 0.494198 0.108 Uiso 0.497(3) 1 calc R U P C 2
C49B C 1.0190(2) 0.5910(5) 0.5079(5) 0.097(2) Uani 0.497(3) 1 d D U P C 2
H49C H 1.036748 0.619485 0.487949 0.116 Uiso 0.497(3) 1 calc R U P C 2
H49D H 1.032960 0.561380 0.483128 0.116 Uiso 0.497(3) 1 calc R U P C 2
C50B C 1.0240(2) 0.5883(5) 0.6099(5) 0.097(2) Uani 0.497(3) 1 d D U P C 2
H50C H 1.004657 0.561268 0.630537 0.116 Uiso 0.497(3) 1 calc R U P C 2
H50D H 1.012492 0.619033 0.635102 0.116 Uiso 0.497(3) 1 calc R U P C 2
C51B C 1.0753(2) 0.5803(5) 0.6431(4) 0.094(2) Uani 0.497(3) 1 d D U P C 2
H51C H 1.086953 0.550177 0.615953 0.113 Uiso 0.497(3) 1 calc R U P C 2
H51D H 1.094312 0.607849 0.623608 0.113 Uiso 0.497(3) 1 calc R U P C 2
C52B C 1.0815(2) 0.5758(5) 0.7448(4) 0.094(2) Uani 0.497(3) 1 d D U P C 2
H52C H 1.069227 0.605470 0.772462 0.113 Uiso 0.497(3) 1 calc R U P C 2
H52D H 1.063428 0.547515 0.764609 0.113 Uiso 0.497(3) 1 calc R U P C 2
C53B C 1.1334(2) 0.5693(5) 0.7746(5) 0.096(2) Uani 0.497(3) 1 d D U P C 2
H53C H 1.150819 0.598942 0.759595 0.115 Uiso 0.497(3) 1 calc R U P C 2
H53D H 1.146309 0.541523 0.742189 0.115 Uiso 0.497(3) 1 calc R U P C 2
C54B C 1.1400(3) 0.5598(5) 0.8750(5) 0.094(2) Uani 0.497(3) 1 d D U P C 2
H54C H 1.130492 0.589156 0.907417 0.112 Uiso 0.497(3) 1 calc R U P C 2
H54D H 1.119625 0.532545 0.891028 0.112 Uiso 0.497(3) 1 calc R U P C 2
C55B C 1.1911(4) 0.5473(7) 0.9040(11) 0.122(5) Uani 0.497(3) 1 d D U P C 2
H55C H 1.212248 0.573471 0.886063 0.146 Uiso 0.497(3) 1 calc R U P C 2
H55D H 1.200400 0.516354 0.876516 0.146 Uiso 0.497(3) 1 calc R U P C 2
C56B C 1.1931(11) 0.5425(8) 1.0057(10) 0.131(7) Uani 0.497(3) 1 d D U P C 2
H56D H 1.225087 0.534461 1.027629 0.197 Uiso 0.497(3) 1 calc R U P C 2
H56E H 1.183727 0.573328 1.031832 0.197 Uiso 0.497(3) 1 calc R U P C 2
H56F H 1.171941 0.516506 1.022335 0.197 Uiso 0.497(3) 1 calc R U P C 2

loop_
_atom_site_aniso_label
_atom_site_aniso_U_11
_atom_site_aniso_U_22
_atom_site_aniso_U_33
_atom_site_aniso_U_23
_atom_site_aniso_U_13
_atom_site_aniso_U_12
S1 0.0414(5) 0.0753(5) 0.0669(5) -0.0002(3) 0.0058(3) -0.0061(3)
C1 0.0399(13) 0.0793(18) 0.0584(16) -0.0018(13) 0.0000(11) -0.0015(12)
O1 0.0644(13) 0.0920(15) 0.0454(11) 0.0040(9) -0.0028(9) -0.0246(11)
N1 0.0694(17) 0.0798(17) 0.0567(15) -0.0077(11) 0.0092(12) -0.0015(12)
O2 0.089(2) 0.224(4) 0.0642(17) -0.004(2) 0.0153(15) -0.066(3)
S2 0.0938(7) 0.0779(6) 0.0732(6) -0.0041(4) 0.0223(5) 0.0036(4)
N2 0.090(2) 0.0758(16) 0.0607(16) -0.0063(12) 0.0175(15) -0.0091(14)
C2 0.0407(13) 0.0839(19) 0.0626(17) -0.0014(14) 0.0016(12) -0.0043(12)
C3 0.0398(13) 0.0822(19) 0.0685(18) -0.0043(14) 0.0048(12) -0.0031(12)
S3 0.0738(6) 0.1244(8) 0.0482(5) 0.0014(4) -0.0002(4) -0.0155(5)
N3 0.076(2) 0.192(5) 0.0456(16) -0.004(2) 0.0017(14) -0.008(3)
C4 0.0449(14) 0.0785(18) 0.0576(16) -0.0068(13) 0.0022(12) -0.0046(12)
S4 0.1437(14) 0.1794(16) 0.0764(8) -0.0033(8) 0.0141(8) 0.0411(11)
C5 0.0525(16) 0.0770(18) 0.0605(17) -0.0034(13) 0.0074(13) -0.0026(13)
C6 0.0452(14) 0.0769(17) 0.0549(16) -0.0014(12) -0.0033(11) -0.0025(12)
C7 0.0505(15) 0.0773(17) 0.0496(15) 0.0032(12) -0.0001(11) -0.0042(12)
C8 0.0451(14) 0.0756(17) 0.0490(14) 0.0024(12) -0.0038(11) -0.0025(12)
C9 0.0512(15) 0.0725(17) 0.0443(14) 0.0017(11) -0.0061(11) -0.0085(12)
C10 0.0515(15) 0.0769(17) 0.0540(16) 0.0019(13) -0.0039(12) -0.0073(13)
C11 0.0551(16) 0.084(2) 0.0500(15) 0.0074(13) -0.0004(12) -0.0074(13)
C12 0.0692(19) 0.084(2) 0.0385(13) 0.0053(12) -0.0042(12) -0.0201(14)
C13 0.0739(19) 0.0726(17) 0.0390(14) -0.0007(11) -0.0008(13) -0.0073(14)
C14 0.0543(15) 0.0791(19) 0.0429(14) -0.0032(12) 0.0008(11) -0.0055(13)
C15 0.073(2) 0.087(2) 0.0415(14) 0.0068(13) -0.0035(13) -0.0178(16)
C16 0.094(3) 0.076(2) 0.073(2) 0.0031(16) 0.0101(19) -0.0235(18)
C17 0.106(3) 0.090(3) 0.069(2) 0.0077(18) 0.005(2) -0.039(2)
C18 0.082(2) 0.104(3) 0.0493(17) 0.0081(16) -0.0070(16) -0.037(2)
C19 0.072(2) 0.129(4) 0.0518(18) 0.0098(19) -0.0011(16) -0.040(2)
C20 0.074(2) 0.142(4) 0.0385(15) 0.0007(18) -0.0044(14) -0.035(2)
C21 0.075(3) 0.206(6) 0.0395(18) -0.004(2) -0.0018(16) -0.044(3)
C22 0.094(3) 0.139(4) 0.0498(19) -0.002(2) 0.0005(18) 0.002(3)
C23 0.088(3) 0.249(8) 0.052(2) -0.004(3) 0.005(2) 0.009(4)
C24 0.086(3) 0.315(11) 0.062(3) -0.004(4) 0.010(2) 0.035(5)
C25A 0.085(2) 0.085(2) 0.0584(18) -0.0004(15) 0.0072(16) -0.0181(17)
C26A 0.115(4) 0.095(3) 0.085(3) 0.016(2) -0.024(3) -0.023(2)
C27A 0.213(7) 0.106(3) 0.091(3) 0.015(3) -0.047(4) -0.046(4)
C28A 0.159(4) 0.159(4) 0.159(4) 0.0000(7) 0.0098(8) 0.0001(7)
C29A 0.1351(12) 0.1349(12) 0.1349(12) 0.0001(7) 0.0084(7) 0.0001(7)
C30A 0.160(4) 0.160(4) 0.160(4) 0.0001(7) 0.0102(8) 0.0000(7)
C31A 0.142(3) 0.142(3) 0.142(3) 0.0002(9) 0.0089(10) 0.0002(9)
C32A 0.169(5) 0.169(5) 0.169(5) 0.0005(10) 0.0107(11) -0.0001(10)
C33A 0.161(4) 0.161(4) 0.161(4) 0.0004(9) 0.0105(10) 0.0003(9)
C34A 0.178(5) 0.178(5) 0.179(5) 0.0000(9) 0.0113(10) 0.0000(9)
C35A 0.182(2) 0.183(2) 0.183(2) -0.0002(9) 0.0114(9) 0.0003(9)
C36A 0.183(2) 0.183(2) 0.184(2) -0.0002(9) 0.0114(9) 0.0000(9)
C37A 0.1836(12) 0.1836(12) 0.1835(12) 0.0001(7) 0.0115(7) -0.0001(7)
C38A 0.2957(11) 0.2958(11) 0.2958(11) 0.0000(6) 0.0187(6) 0.0000(6)
C39A 0.2958(11) 0.2958(11) 0.2958(11) 0.0000(6) 0.0187(6) 0.0000(6)
C40A 0.153(4) 0.150(4) 0.152(4) 0.000(3) 0.009(3) 0.005(3)
C28B 0.159(4) 0.159(4) 0.159(4) 0.0000(7) 0.0098(8) 0.0001(7)
C29B 0.1351(12) 0.1349(12) 0.1349(12) 0.0001(7) 0.0084(7) 0.0001(7)
C30B 0.160(4) 0.160(4) 0.160(4) 0.0001(7) 0.0102(8) 0.0000(7)
C31B 0.143(3) 0.143(3) 0.143(3) -0.0001(9) 0.0090(10) 0.0000(9)
C32B 0.163(9) 0.163(9) 0.163(9) -0.0003(10) 0.0104(12) -0.0002(10)
C33B 0.161(4) 0.161(4) 0.161(4) 0.0002(9) 0.0103(10) 0.0001(9)
C34B 0.178(5) 0.178(5) 0.178(5) 0.0000(9) 0.0113(10) 0.0000(9)
C35B 0.183(2) 0.183(2) 0.183(2) 0.0000(9) 0.0116(9) -0.0001(9)
C36B 0.1831(17) 0.1832(16) 0.1831(17) 0.0000(8) 0.0115(8) 0.0000(8)
C37B 0.1836(12) 0.1836(12) 0.1835(12) 0.0001(7) 0.0115(7) -0.0001(7)
C38B 0.2957(11) 0.2958(11) 0.2958(11) 0.0000(6) 0.0187(6) 0.0000(6)
C39B 0.2958(11) 0.2958(11) 0.2958(11) 0.0000(6) 0.0187(6) 0.0000(6)
C40B 0.153(4) 0.150(4) 0.152(4) 0.000(3) 0.009(3) 0.005(3)
C41 0.0521(16) 0.089(2) 0.073(2) 0.0094(16) 0.0146(14) 0.0062(14)
C42 0.0469(17) 0.137(3) 0.079(2) 0.020(2) 0.0058(15) 0.0035(18)
C43 0.0496(19) 0.199(6) 0.099(3) 0.054(3) 0.0103(19) 0.015(3)
C44A 0.065(2) 0.082(3) 0.077(2) 0.007(2) 0.004(2) -0.002(2)
C45A 0.080(2) 0.092(2) 0.093(2) 0.008(2) 0.0003(18) 0.002(2)
C46A 0.081(2) 0.094(2) 0.093(2) 0.009(2) -0.0003(18) 0.001(2)
C47A 0.076(2) 0.096(3) 0.083(3) 0.010(2) -0.003(2) 0.001(2)
C48A 0.082(3) 0.101(3) 0.086(3) 0.006(2) 0.002(2) 0.000(2)
C49A 0.057(3) 0.160(7) 0.074(4) 0.019(4) -0.006(3) 0.000(4)
C50A 0.062(3) 0.150(6) 0.078(4) 0.027(4) -0.004(3) 0.002(4)
C51A 0.057(3) 0.164(7) 0.064(3) 0.017(5) -0.001(2) -0.001(5)
C52A 0.067(3) 0.152(6) 0.060(3) 0.005(4) -0.003(3) 0.012(4)
C53A 0.065(3) 0.149(7) 0.073(4) 0.020(5) -0.002(3) -0.012(5)
C54A 0.071(4) 0.131(7) 0.073(4) 0.001(5) -0.008(3) -0.005(5)
C55A 0.078(4) 0.191(16) 0.091(4) -0.003(8) -0.012(4) -0.014(7)
C56A 0.090(6) 0.129(11) 0.081(6) -0.013(6) -0.022(5) 0.027(8)
C44B 0.066(2) 0.084(3) 0.077(2) 0.005(2) 0.005(2) 0.000(2)
C45B 0.080(2) 0.094(2) 0.093(2) 0.009(2) 0.0007(18) 0.001(2)
C46B 0.081(2) 0.093(2) 0.093(2) 0.008(2) -0.0004(18) 0.001(2)
C47B 0.075(2) 0.095(3) 0.082(3) 0.010(2) -0.002(2) 0.000(2)
C48B 0.082(3) 0.102(3) 0.086(3) 0.007(2) 0.003(2) 0.000(2)
C49B 0.057(3) 0.159(7) 0.073(4) 0.020(4) -0.006(3) 0.000(4)
C50B 0.061(3) 0.150(6) 0.078(4) 0.027(4) -0.004(3) 0.003(4)
C51B 0.056(3) 0.163(7) 0.063(3) 0.017(5) 0.000(2) 0.000(5)
C52B 0.068(3) 0.153(6) 0.060(3) 0.005(4) -0.004(3) 0.012(4)
C53B 0.065(3) 0.149(7) 0.072(4) 0.020(5) -0.001(3) -0.011(5)
C54B 0.072(4) 0.133(7) 0.074(4) 0.001(5) -0.009(3) -0.005(5)
C55B 0.079(4) 0.192(16) 0.092(4) -0.002(8) -0.012(4) -0.012(7)
C56B 0.133(10) 0.169(18) 0.088(7) -0.013(10) -0.016(7) 0.022(14)

loop_
_atom_type_symbol
_atom_type_description
_atom_type_scat_dispersion_real
_atom_type_scat_dispersion_imag
_atom_type_scat_source
C C 0.0137 0.0067 'International Tables Vol C Tables 4.2.6.8 and 6.1.1.4'
H H 0.0000 0.0000 'International Tables Vol C Tables 4.2.6.8 and 6.1.1.4'
N N 0.0241 0.0134 'International Tables Vol C Tables 4.2.6.8 and 6.1.1.4'
O O 0.0389 0.0241 'International Tables Vol C Tables 4.2.6.8 and 6.1.1.4'
S S 0.2925 0.4295 'International Tables Vol C Tables 4.2.6.8 and 6.1.1.4'

loop_
_geom_angle_atom_site_label_1
_geom_angle_atom_site_label_2
_geom_angle_atom_site_label_3
_geom_angle
_geom_angle_site_symmetry_1
_geom_angle_site_symmetry_3
C1 S1 C8 91.12(15) . .
C2 C1 S1 136.3(3) . .
C6 C1 S1 111.6(2) . .
C6 C1 C2 112.0(3) . .
C15 O1 C18 107.4(3) . .
C14 N1 S2 106.1(2) . .
N1 S2 N2 101.79(16) . .
C13 N2 S2 106.9(2) . .
C3 C2 C1 132.0(3) . .
C3 C2 C4 121.7(3) . .
C4 C2 C1 106.2(3) . .
C2 C3 H3 121.1 . .
C4 C3 C2 117.7(3) 7_665 .
C4 C3 H3 121.1 7_665 .
C22 S3 C20 92.3(3) . .
C21 N3 C23 121.4(6) . .
C22 N3 C21 115.8(4) . .
C22 N3 C23 122.8(6) . .
C2 C4 C5 111.4(3) . .
C3 C4 C2 120.6(3) 7_665 .
C3 C4 C5 128.0(3) 7_665 .
C4 C5 C25A 111.3(3) . .
C4 C5 C41 111.0(3) . .
C6 C5 C4 100.7(2) . .
C6 C5 C25A 111.8(3) . .
C6 C5 C41 112.1(3) . .
C41 C5 C25A 109.7(3) . .
C1 C6 C5 109.6(3) . .
C1 C6 C7 113.5(3) . .
C7 C6 C5 136.8(3) . .
C6 C7 H7 123.9 . .
C8 C7 C6 112.3(3) . .
C8 C7 H7 123.9 . .
C7 C8 S1 111.5(2) . .
C7 C8 C9 130.5(3) . .
C9 C8 S1 118.1(2) . .
C10 C9 C8 122.9(3) . .
C10 C9 C14 115.1(3) . .
C14 C9 C8 121.9(3) . .
C9 C10 H10 118.0 . .
C9 C10 C11 124.1(3) . .
C11 C10 H10 118.0 . .
C10 C11 H11 118.8 . .
C12 C11 C10 122.4(3) . .
C12 C11 H11 118.8 . .
C11 C12 C13 116.2(3) . .
C11 C12 C15 121.5(3) . .
C13 C12 C15 122.3(3) . .
N2 C13 C12 126.6(3) . .
N2 C13 C14 112.2(3) . .
C12 C13 C14 121.2(3) . .
N1 C14 C9 126.1(3) . .
N1 C14 C13 113.0(3) . .
C13 C14 C9 121.0(3) . .
O1 C15 C12 116.6(3) . .
O1 C15 C16 109.0(3) . .
C16 C15 C12 134.5(4) . .
C15 C16 H16 126.5 . .
C15 C16 C17 106.9(4) . .
C17 C16 H16 126.5 . .
C16 C17 H17 126.9 . .
C18 C17 C16 106.3(3) . .
C18 C17 H17 126.9 . .
O1 C18 C19 117.2(4) . .
C17 C18 O1 110.4(4) . .
C17 C18 C19 132.4(4) . .
C18 C19 H19 117.3 . .
C20 C19 C18 125.4(4) . .
C20 C19 H19 117.3 . .
C19 C20 S3 128.6(3) . .
C19 C20 C21 121.6(5) . .
C21 C20 S3 109.7(5) . .
O2 C21 N3 122.6(6) . .
O2 C21 C20 126.8(7) . .
N3 C21 C20 110.6(5) . .
N3 C22 S3 111.6(4) . .
N3 C22 S4 127.4(4) . .
S4 C22 S3 121.0(3) . .
N3 C23 H23A 109.8 . .
N3 C23 H23B 109.8 . .
N3 C23 C24 109.4(4) . .
H23A C23 H23B 108.2 . .
C24 C23 H23A 109.8 . .
C24 C23 H23B 109.8 . .
C23 C24 H24A 109.5 . .
C23 C24 H24B 109.5 . .
C23 C24 H24C 109.5 . .
H24A C24 H24B 109.5 . .
H24A C24 H24C 109.5 . .
H24B C24 H24C 109.5 . .
C5 C25A H25A 108.4 . .
C5 C25A H25B 108.4 . .
H25A C25A H25B 107.4 . .
C26A C25A C5 115.6(3) . .
C26A C25A H25A 108.4 . .
C26A C25A H25B 108.4 . .
C25A C26A H26A 109.3 . .
C25A C26A H26B 109.3 . .
C25A C26A C27A 111.5(4) . .
H26A C26A H26B 108.0 . .
C27A C26A H26A 109.3 . .
C27A C26A H26B 109.3 . .
C26A C27A H27A 108.4 . .
C26A C27A H27B 108.4 . .
C26A C27A C28B 146.9(8) . .
H27A C27A H27B 107.5 . .
C28A C27A C26A 115.4(5) . .
C28A C27A H27A 108.4 . .
C28A C27A H27B 108.4 . .
C27A C28A H28A 110.0 . .
C27A C28A H28B 110.0 . .
C27A C28A C29A 108.5(6) . .
H28A C28A H28B 108.4 . .
C29A C28A H28A 110.0 . .
C29A C28A H28B 110.0 . .
C28A C29A H29A 108.7 . .
C28A C29A H29B 108.7 . .
H29A C29A H29B 107.6 . .
C30A C29A C28A 114.1(7) . .
C30A C29A H29A 108.7 . .
C30A C29A H29B 108.7 . .
C29A C30A H30A 107.8 . .
C29A C30A H30B 107.8 . .
H30A C30A H30B 107.2 . .
C31A C30A C29A 117.9(8) . .
C31A C30A H30A 107.8 . .
C31A C30A H30B 107.8 . .
C30A C31A H31A 109.3 . .
C30A C31A H31B 109.3 . .
C30A C31A C32A 111.4(8) . .
H31A C31A H31B 108.0 . .
C32A C31A H31A 109.3 . .
C32A C31A H31B 109.3 . .
C31A C32A H32A 111.0 . .
C31A C32A H32B 111.0 . .
H32A C32A H32B 109.0 . .
C33A C32A C31A 103.8(8) . .
C33A C32A H32A 111.0 . .
C33A C32A H32B 111.0 . .
C32A C33A H33A 112.0 . .
C32A C33A H33B 112.0 . .
H33A C33A H33B 109.7 . .
C34A C33A C32A 98.6(8) . .
C34A C33A H33A 112.0 . .
C34A C33A H33B 112.0 . .
C33A C34A H34A 109.5 . .
C33A C34A H34B 109.5 . .
C33A C34A C35A 110.5(10) . .
H34A C34A H34B 108.1 . .
C35A C34A H34A 109.5 . .
C35A C34A H34B 109.5 . .
C34A C35A H35A 112.3 . .
C34A C35A H35B 112.3 . .
C34A C35A C36A 97.3(8) . .
H35A C35A H35B 109.9 . .
C36A C35A H35A 112.3 . .
C36A C35A H35B 112.3 . .
C35A C36A H36A 109.1 . .
C35A C36A H36B 109.1 . .
H36A C36A H36B 107.8 . .
C37A C36A C35A 112.6(11) . .
C37A C36A H36A 109.1 . .
C37A C36A H36B 109.1 . .
C36A C37A H37A 105.8 . .
C36A C37A H37B 105.8 . .
C36A C37A C38A 125.9(14) . .
H37A C37A H37B 106.2 . .
C38A C37A H37A 105.8 . .
C38A C37A H37B 105.8 . .
C37A C38A H38A 105.4 . .
C37A C38A H38B 105.4 . .
C37A C38A C39A 128(2) . .
H38A C38A H38B 106.0 . .
C39A C38A H38A 105.4 . .
C39A C38A H38B 105.4 . .
C38A C39A H39A 99.2 . .
C38A C39A H39B 99.2 . .
H39A C39A H39B 104.0 . .
C40A C39A C38A 150(2) . .
C40A C39A H39A 99.2 . .
C40A C39A H39B 99.2 . .
C39A C40A H40A 109.5 . .
C39A C40A H40B 109.5 . .
C39A C40A H40C 109.5 . .
H40A C40A H40B 109.5 . .
H40A C40A H40C 109.5 . .
H40B C40A H40C 109.5 . .
C27A C28B H28C 101.8 . .
C27A C28B H28D 101.8 . .
H28C C28B H28D 104.7 . .
C29B C28B C27A 140.9(13) . .
C29B C28B H28C 101.8 . .
C29B C28B H28D 101.8 . .
C28B C29B H29C 103.2 . .
C28B C29B H29D 103.2 . .
C28B C29B C30B 135.8(4) . .
H29C C29B H29D 105.2 . .
C30B C29B H29C 103.2 . .
C30B C29B H29D 103.2 . .
C29B C30B H30C 103.2 . .
C29B C30B H30D 103.2 . .
H30C C30B H30D 105.2 . .
C31B C30B C29B 135.8(4) . .
C31B C30B H30C 103.2 . .
C31B C30B H30D 103.2 . .
C30B C31B H31C 103.2 . .
C30B C31B H31D 103.2 . .
C30B C31B C32B 135.8(4) . .
H31C C31B H31D 105.2 . .
C32B C31B H31C 103.2 . .
C32B C31B H31D 103.2 . .
C31B C32B H32C 103.2 . .
C31B C32B H32D 103.2 . .
C31B C32B C33B 135.8(4) . .
H32C C32B H32D 105.2 . .
C33B C32B H32C 103.2 . .
C33B C32B H32D 103.2 . .
C32B C33B H33C 103.2 . .
C32B C33B H33D 103.2 . .
H33C C33B H33D 105.2 . .
C34B C33B C32B 135.8(4) . .
C34B C33B H33C 103.2 . .
C34B C33B H33D 103.2 . .
C33B C34B H34C 103.2 . .
C33B C34B H34D 103.2 . .
H34C C34B H34D 105.2 . .
C35B C34B C33B 135.8(4) . .
C35B C34B H34C 103.2 . .
C35B C34B H34D 103.2 . .
C34B C35B H35C 103.2 . .
C34B C35B H35D 103.2 . .
C34B C35B C36B 135.8(4) . .
H35C C35B H35D 105.2 . .
C36B C35B H35C 103.2 . .
C36B C35B H35D 103.2 . .
C35B C36B H36C 103.2 . .
C35B C36B H36D 103.2 . .
H36C C36B H36D 105.2 . .
C37B C36B C35B 135.8(4) . .
C37B C36B H36C 103.2 . .
C37B C36B H36D 103.2 . .
C36B C37B H37C 103.2 . .
C36B C37B H37D 103.2 . .
C36B C37B C38B 135.8(4) . .
H37C C37B H37D 105.2 . .
C38B C37B H37C 103.2 . .
C38B C37B H37D 103.2 . .
C37B C38B H38C 103.2 . .
C37B C38B H38D 103.2 . .
H38C C38B H38D 105.2 . .
C39B C38B C37B 135.8(4) . .
C39B C38B H38C 103.2 . .
C39B C38B H38D 103.2 . .
C38B C39B H39C 103.2 . .
C38B C39B H39D 103.2 . .
H39C C39B H39D 105.2 . .
C40B C39B C38B 135.8(4) . .
C40B C39B H39C 103.2 . .
C40B C39B H39D 103.2 . .
C39B C40B H40D 109.5 . .
C39B C40B H40E 109.5 . .
C39B C40B H40F 109.5 . .
H40D C40B H40E 109.5 . .
H40D C40B H40F 109.5 . .
H40E C40B H40F 109.5 . .
C5 C41 H41A 108.8 . .
C5 C41 H41B 108.8 . .
H41A C41 H41B 107.7 . .
C42 C41 C5 113.7(3) . .
C42 C41 H41A 108.8 . .
C42 C41 H41B 108.8 . .
C41 C42 H42A 108.7 . .
C41 C42 H42B 108.7 . .
C41 C42 C43 114.4(3) . .
H42A C42 H42B 107.6 . .
C43 C42 H42A 108.7 . .
C43 C42 H42B 108.7 . .
C42 C43 H43A 109.6 . .
C42 C43 H43B 109.6 . .
C42 C43 H43C 108.3 . .
C42 C43 H43D 108.3 . .
C42 C43 C44A 110.1(4) . .
H43A C43 H43B 108.2 . .
H43C C43 H43D 107.4 . .
C44A C43 H43A 109.6 . .
C44A C43 H43B 109.6 . .
C44B C43 C42 116.0(4) . .
C44B C43 H43C 108.3 . .
C44B C43 H43D 108.3 . .
C43 C44A H44A 109.0 . .
C43 C44A H44B 109.0 . .
H44A C44A H44B 107.8 . .
C45A C44A C43 113.0(6) . .
C45A C44A H44A 109.0 . .
C45A C44A H44B 109.0 . .
C44A C45A H45A 109.1 . .
C44A C45A H45B 109.1 . .
C44A C45A C46A 112.4(6) . .
H45A C45A H45B 107.9 . .
C46A C45A H45A 109.1 . .
C46A C45A H45B 109.1 . .
C45A C46A H46A 109.1 . .
C45A C46A H46B 109.1 . .
H46A C46A H46B 107.8 . .
C47A C46A C45A 112.6(5) . .
C47A C46A H46A 109.1 . .
C47A C46A H46B 109.1 . .
C46A C47A H47A 108.4 . .
C46A C47A H47B 108.4 . .
C46A C47A C48A 115.3(5) . .
H47A C47A H47B 107.5 . .
C48A C47A H47A 108.4 . .
C48A C47A H47B 108.4 . .
C47A C48A H48A 109.5 . .
C47A C48A H48B 109.5 . .
C47A C48A C49A 110.7(5) . .
H48A C48A H48B 108.1 . .
C49A C48A H48A 109.5 . .
C49A C48A H48B 109.5 . .
C48A C49A H49A 109.5 . .
C48A C49A H49B 109.5 . .
H49A C49A H49B 108.1 . .
C50A C49A C48A 110.5(5) . .
C50A C49A H49A 109.5 . .
C50A C49A H49B 109.5 . .
C49A C50A H50A 109.2 . .
C49A C50A H50B 109.2 . .
C49A C50A C51A 111.9(5) . .
H50A C50A H50B 107.9 . .
C51A C50A H50A 109.2 . .
C51A C50A H50B 109.2 . .
C50A C51A H51A 109.1 . .
C50A C51A H51B 109.1 . .
H51A C51A H51B 107.8 . .
C52A C51A C50A 112.6(5) . .
C52A C51A H51A 109.1 . .
C52A C51A H51B 109.1 . .
C51A C52A H52A 109.5 . .
C51A C52A H52B 109.5 . .
H52A C52A H52B 108.1 . .
C53A C52A C51A 110.6(5) . .
C53A C52A H52A 109.5 . .
C53A C52A H52B 109.5 . .
C52A C53A H53A 109.7 . .
C52A C53A H53B 109.7 . .
C52A C53A C54A 110.0(6) . .
H53A C53A H53B 108.2 . .
C54A C53A H53A 109.7 . .
C54A C53A H53B 109.7 . .
C53A C54A H54A 109.5 . .
C53A C54A H54B 109.5 . .
H54A C54A H54B 108.1 . .
C55A C54A C53A 110.5(8) . .
C55A C54A H54A 109.5 . .
C55A C54A H54B 109.5 . .
C54A C55A H55A 108.4 . .
C54A C55A H55B 108.4 . .
C54A C55A C56A 115.3(11) . .
H55A C55A H55B 107.5 . .
C56A C55A H55A 108.4 . .
C56A C55A H55B 108.4 . .
C55A C56A H56A 109.5 . .
C55A C56A H56B 109.5 . .
C55A C56A H56C 109.5 . .
H56A C56A H56B 109.5 . .
H56A C56A H56C 109.5 . .
H56B C56A H56C 109.5 . .
C43 C44B H44C 107.6 . .
C43 C44B H44D 107.6 . .
C43 C44B C45B 119.1(6) . .
H44C C44B H44D 107.0 . .
C45B C44B H44C 107.6 . .
C45B C44B H44D 107.6 . .
C44B C45B H45C 108.6 . .
C44B C45B H45D 108.6 . .
C44B C45B C46B 114.6(6) . .
H45C C45B H45D 107.6 . .
C46B C45B H45C 108.6 . .
C46B C45B H45D 108.6 . .
C45B C46B H46C 107.6 . .
C45B C46B H46D 107.6 . .
H46C C46B H46D 107.1 . .
C47B C46B C45B 118.7(6) . .
C47B C46B H46C 107.6 . .
C47B C46B H46D 107.6 . .
C46B C47B H47C 107.6 . .
C46B C47B H47D 107.6 . .
H47C C47B H47D 107.0 . .
C48B C47B C46B 118.8(5) . .
C48B C47B H47C 107.6 . .
C48B C47B H47D 107.6 . .
C47B C48B H48C 109.4 . .
C47B C48B H48D 109.4 . .
C47B C48B C49B 111.3(5) . .
H48C C48B H48D 108.0 . .
C49B C48B H48C 109.4 . .
C49B C48B H48D 109.4 . .
C48B C49B H49C 109.0 . .
C48B C49B H49D 109.0 . .
C48B C49B C50B 112.8(5) . .
H49C C49B H49D 107.8 . .
C50B C49B H49C 109.0 . .
C50B C49B H49D 109.0 . .
C49B C50B H50C 109.4 . .
C49B C50B H50D 109.4 . .
C49B C50B C51B 111.0(5) . .
H50C C50B H50D 108.0 . .
C51B C50B H50C 109.4 . .
C51B C50B H50D 109.4 . .
C50B C51B H51C 109.1 . .
C50B C51B H51D 109.1 . .
H51C C51B H51D 107.8 . .
C52B C51B C50B 112.6(5) . .
C52B C51B H51C 109.1 . .
C52B C51B H51D 109.1 . .
C51B C52B H52C 109.6 . .
C51B C52B H52D 109.6 . .
H52C C52B H52D 108.1 . .
C53B C52B C51B 110.5(5) . .
C53B C52B H52C 109.6 . .
C53B C52B H52D 109.6 . .
C52B C53B H53C 109.3 . .
C52B C53B H53D 109.3 . .
C52B C53B C54B 111.5(6) . .
H53C C53B H53D 108.0 . .
C54B C53B H53C 109.3 . .
C54B C53B H53D 109.3 . .
C53B C54B H54C 109.2 . .
C53B C54B H54D 109.2 . .
H54C C54B H54D 107.9 . .
C55B C54B C53B 112.0(9) . .
C55B C54B H54C 109.2 . .
C55B C54B H54D 109.2 . .
C54B C55B H55C 110.5 . .
C54B C55B H55D 110.5 . .
C54B C55B C56B 106.2(14) . .
H55C C55B H55D 108.7 . .
C56B C55B H55C 110.5 . .
C56B C55B H55D 110.5 . .
C55B C56B H56D 109.5 . .
C55B C56B H56E 109.5 . .
C55B C56B H56F 109.5 . .
H56D C56B H56E 109.5 . .
H56D C56B H56F 109.5 . .
H56E C56B H56F 109.5 . .

loop_
_geom_bond_atom_site_label_1
_geom_bond_atom_site_label_2
_geom_bond_distance
_geom_bond_site_symmetry_2
S1 C1 1.712(3) .
S1 C8 1.741(3) .
C1 C2 1.433(5) .
C1 C6 1.383(5) .
O1 C15 1.360(5) .
O1 C18 1.362(4) .
N1 S2 1.594(3) .
N1 C14 1.360(4) .
O2 C21 1.223(7) .
S2 N2 1.605(3) .
N2 C13 1.346(5) .
C2 C3 1.395(5) .
C2 C4 1.416(4) .
C3 H3 0.9500 .
C3 C4 1.385(4) 7_665
S3 C20 1.737(5) .
S3 C22 1.736(5) .
N3 C21 1.387(8) .
N3 C22 1.365(7) .
N3 C23 1.450(7) .
C4 C5 1.530(5) .
S4 C22 1.664(6) .
C5 C6 1.519(4) .
C5 C25A 1.542(5) .
C5 C41 1.540(5) .
C6 C7 1.391(4) .
C7 H7 0.9500 .
C7 C8 1.380(4) .
C8 C9 1.460(4) .
C9 C10 1.359(4) .
C9 C14 1.444(5) .
C10 H10 0.9500 .
C10 C11 1.413(4) .
C11 H11 0.9500 .
C11 C12 1.386(5) .
C12 C13 1.407(5) .
C12 C15 1.434(4) .
C13 C14 1.444(4) .
C15 C16 1.367(6) .
C16 H16 0.9500 .
C16 C17 1.419(6) .
C17 H17 0.9500 .
C17 C18 1.346(7) .
C18 C19 1.431(6) .
C19 H19 0.9500 .
C19 C20 1.352(7) .
C20 C21 1.478(7) .
C23 H23A 0.9900 .
C23 H23B 0.9900 .
C23 C24 1.534(8) .
C24 H24A 0.9800 .
C24 H24B 0.9800 .
C24 H24C 0.9800 .
C25A H25A 0.9900 .
C25A H25B 0.9900 .
C25A C26A 1.5389(13) .
C26A H26A 0.9900 .
C26A H26B 0.9900 .
C26A C27A 1.5401(13) .
C27A H27A 0.9900 .
C27A H27B 0.9900 .
C27A C28A 1.5395(13) .
C27A C28B 1.540(2) .
C28A H28A 0.9900 .
C28A H28B 0.9900 .
C28A C29A 1.5401(13) .
C29A H29A 0.9900 .
C29A H29B 0.9900 .
C29A C30A 1.5397(13) .
C30A H30A 0.9900 .
C30A H30B 0.9900 .
C30A C31A 1.5396(13) .
C31A H31A 0.9900 .
C31A H31B 0.9900 .
C31A C32A 1.5401(13) .
C32A H32A 0.9900 .
C32A H32B 0.9900 .
C32A C33A 1.5399(13) .
C33A H33A 0.9900 .
C33A H33B 0.9900 .
C33A C34A 1.5396(13) .
C34A H34A 0.9900 .
C34A H34B 0.9900 .
C34A C35A 1.5397(13) .
C35A H35A 0.9900 .
C35A H35B 0.9900 .
C35A C36A 1.5400(13) .
C36A H36A 0.9900 .
C36A H36B 0.9900 .
C36A C37A 1.5398(13) .
C37A H37A 0.9900 .
C37A H37B 0.9900 .
C37A C38A 1.5399(13) .
C38A H38A 0.9900 .
C38A H38B 0.9900 .
C38A C39A 1.5400(13) .
C39A H39A 0.9900 .
C39A H39B 0.9900 .
C39A C40A 1.5400(13) .
C40A H40A 0.9800 .
C40A H40B 0.9800 .
C40A H40C 0.9800 .
C28B H28C 0.9900 .
C28B H28D 0.9900 .
C28B C29B 1.5402(9) .
C29B H29C 0.9900 .
C29B H29D 0.9900 .
C29B C30B 1.5402(9) .
C30B H30C 0.9900 .
C30B H30D 0.9900 .
C30B C31B 1.5402(9) .
C31B H31C 0.9900 .
C31B H31D 0.9900 .
C31B C32B 1.5402(9) .
C32B H32C 0.9900 .
C32B H32D 0.9900 .
C32B C33B 1.5402(9) .
C33B H33C 0.9900 .
C33B H33D 0.9900 .
C33B C34B 1.5402(9) .
C34B H34C 0.9900 .
C34B H34D 0.9900 .
C34B C35B 1.5402(9) .
C35B H35C 0.9900 .
C35B H35D 0.9900 .
C35B C36B 1.5402(9) .
C36B H36C 0.9900 .
C36B H36D 0.9900 .
C36B C37B 1.5402(9) .
C37B H37C 0.9900 .
C37B H37D 0.9900 .
C37B C38B 1.5402(9) .
C38B H38C 0.9900 .
C38B H38D 0.9900 .
C38B C39B 1.5402(9) .
C39B H39C 0.9900 .
C39B H39D 0.9900 .
C39B C40B 1.540(2) .
C40B H40D 0.9800 .
C40B H40E 0.9800 .
C40B H40F 0.9800 .
C41 H41A 0.9900 .
C41 H41B 0.9900 .
C41 C42 1.499(5) .
C42 H42A 0.9900 .
C42 H42B 0.9900 .
C42 C43 1.521(5) .
C43 H43A 0.9900 .
C43 H43B 0.9900 .
C43 H43C 0.9900 .
C43 H43D 0.9900 .
C43 C44A 1.613(10) .
C43 C44B 1.507(9) .
C44A H44A 0.9900 .
C44A H44B 0.9900 .
C44A C45A 1.5400(13) .
C45A H45A 0.9900 .
C45A H45B 0.9900 .
C45A C46A 1.5403(13) .
C46A H46A 0.9900 .
C46A H46B 0.9900 .
C46A C47A 1.5399(13) .
C47A H47A 0.9900 .
C47A H47B 0.9900 .
C47A C48A 1.5399(13) .
C48A H48A 0.9900 .
C48A H48B 0.9900 .
C48A C49A 1.5399(13) .
C49A H49A 0.9900 .
C49A H49B 0.9900 .
C49A C50A 1.5398(13) .
C50A H50A 0.9900 .
C50A H50B 0.9900 .
C50A C51A 1.5400(13) .
C51A H51A 0.9900 .
C51A H51B 0.9900 .
C51A C52A 1.5399(13) .
C52A H52A 0.9900 .
C52A H52B 0.9900 .
C52A C53A 1.5397(13) .
C53A H53A 0.9900 .
C53A H53B 0.9900 .
C53A C54A 1.5400(13) .
C54A H54A 0.9900 .
C54A H54B 0.9900 .
C54A C55A 1.5399(13) .
C55A H55A 0.9900 .
C55A H55B 0.9900 .
C55A C56A 1.5399(13) .
C56A H56A 0.9800 .
C56A H56B 0.9800 .
C56A H56C 0.9800 .
C44B H44C 0.9900 .
C44B H44D 0.9900 .
C44B C45B 1.5403(13) .
C45B H45C 0.9900 .
C45B H45D 0.9900 .
C45B C46B 1.5412(13) .
C46B H46C 0.9900 .
C46B H46D 0.9900 .
C46B C47B 1.5404(13) .
C47B H47C 0.9900 .
C47B H47D 0.9900 .
C47B C48B 1.5399(13) .
C48B H48C 0.9900 .
C48B H48D 0.9900 .
C48B C49B 1.5400(13) .
C49B H49C 0.9900 .
C49B H49D 0.9900 .
C49B C50B 1.5401(13) .
C50B H50C 0.9900 .
C50B H50D 0.9900 .
C50B C51B 1.5401(13) .
C51B H51C 0.9900 .
C51B H51D 0.9900 .
C51B C52B 1.5400(13) .
C52B H52C 0.9900 .
C52B H52D 0.9900 .
C52B C53B 1.5399(13) .
C53B H53C 0.9900 .
C53B H53D 0.9900 .
C53B C54B 1.5401(13) .
C54B H54C 0.9900 .
C54B H54D 0.9900 .
C54B C55B 1.5401(13) .
C55B H55C 0.9900 .
C55B H55D 0.9900 .
C55B C56B 1.5401(13) .
C56B H56D 0.9800 .
C56B H56E 0.9800 .
C56B H56F 0.9800 .

loop_
_geom_torsion_atom_site_label_1
_geom_torsion_atom_site_label_2
_geom_torsion_atom_site_label_3
_geom_torsion_atom_site_label_4
_geom_torsion
_geom_torsion_site_symmetry_1
_geom_torsion_site_symmetry_2
_geom_torsion_site_symmetry_3
_geom_torsion_site_symmetry_4
S1 C1 C2 C3 1.8(6) . . . .
S1 C1 C2 C4 178.7(3) . . . .
S1 C1 C6 C5 179.0(2) . . . .
S1 C1 C6 C7 -2.9(3) . . . .
S1 C8 C9 C10 17.3(4) . . . .
S1 C8 C9 C14 -159.9(2) . . . .
C1 S1 C8 C7 -1.5(2) . . . .
C1 S1 C8 C9 177.3(2) . . . .
C1 C2 C3 C4 176.1(3) . . . 7_665
C1 C2 C4 C3 -176.9(3) . . . 7_665
C1 C2 C4 C5 1.4(3) . . . .
C1 C6 C7 C8 1.8(4) . . . .
O1 C15 C16 C17 0.4(4) . . . .
O1 C18 C19 C20 1.8(5) . . . .
N1 S2 N2 C13 0.4(3) . . . .
S2 N1 C14 C9 179.5(2) . . . .
S2 N1 C14 C13 0.1(3) . . . .
S2 N2 C13 C12 -179.2(2) . . . .
S2 N2 C13 C14 -0.3(3) . . . .
N2 C13 C14 N1 0.1(4) . . . .
N2 C13 C14 C9 -179.3(3) . . . .
C2 C1 C6 C5 -2.4(4) . . . .
C2 C1 C6 C7 175.7(3) . . . .
C2 C4 C5 C6 -2.7(3) . . . .
C2 C4 C5 C25A 116.0(3) . . . .
C2 C4 C5 C41 -121.5(3) . . . .
C3 C2 C4 C3 0.3(5) . . . 7_665
C3 C2 C4 C5 178.7(3) . . . .
C3 C4 C5 C6 175.5(3) 7_665 . . .
C3 C4 C5 C25A -65.8(4) 7_665 . . .
C3 C4 C5 C41 56.7(4) 7_665 . . .
S3 C20 C21 O2 -179.5(3) . . . .
S3 C20 C21 N3 -0.5(4) . . . .
C4 C2 C3 C4 -0.3(5) . . . 7_665
C4 C5 C6 C1 3.0(3) . . . .
C4 C5 C6 C7 -174.4(3) . . . .
C4 C5 C25A C26A -59.4(4) . . . .
C4 C5 C41 C42 59.6(4) . . . .
C5 C6 C7 C8 179.1(3) . . . .
C5 C25A C26A C27A 175.3(3) . . . .
C5 C41 C42 C43 -162.5(4) . . . .
C6 C1 C2 C3 -176.2(3) . . . .
C6 C1 C2 C4 0.6(3) . . . .
C6 C5 C25A C26A 52.3(4) . . . .
C6 C5 C41 C42 -52.1(4) . . . .
C6 C7 C8 S1 0.1(3) . . . .
C6 C7 C8 C9 -178.4(3) . . . .
C7 C8 C9 C10 -164.2(3) . . . .
C7 C8 C9 C14 18.6(4) . . . .
C8 S1 C1 C2 -175.6(3) . . . .
C8 S1 C1 C6 2.5(2) . . . .
C8 C9 C10 C11 -177.0(3) . . . .
C8 C9 C14 N1 -1.6(4) . . . .
C8 C9 C14 C13 177.8(3) . . . .
C9 C10 C11 C12 -1.2(5) . . . .
C10 C9 C14 N1 -179.0(3) . . . .
C10 C9 C14 C13 0.4(4) . . . .
C10 C11 C12 C13 1.2(4) . . . .
C10 C11 C12 C15 179.1(3) . . . .
C11 C12 C13 N2 178.4(3) . . . .
C11 C12 C13 C14 -0.4(4) . . . .
C11 C12 C15 O1 -3.8(4) . . . .
C11 C12 C15 C16 176.5(4) . . . .
C12 C13 C14 N1 179.1(3) . . . .
C12 C13 C14 C9 -0.3(4) . . . .
C12 C15 C16 C17 -179.9(3) . . . .
C13 C12 C15 O1 174.0(3) . . . .
C13 C12 C15 C16 -5.7(5) . . . .
C14 N1 S2 N2 -0.3(3) . . . .
C14 C9 C10 C11 0.4(4) . . . .
C15 O1 C18 C17 1.1(4) . . . .
C15 O1 C18 C19 -179.7(3) . . . .
C15 C12 C13 N2 0.5(5) . . . .
C15 C12 C13 C14 -178.3(3) . . . .
C15 C16 C17 C18 0.3(4) . . . .
C16 C17 C18 O1 -0.8(4) . . . .
C16 C17 C18 C19 -179.9(4) . . . .
C17 C18 C19 C20 -179.2(4) . . . .
C18 O1 C15 C12 179.4(3) . . . .
C18 O1 C15 C16 -0.9(3) . . . .
C18 C19 C20 S3 2.0(5) . . . .
C18 C19 C20 C21 178.2(3) . . . .
C19 C20 C21 O2 3.7(6) . . . .
C19 C20 C21 N3 -177.3(3) . . . .
C20 S3 C22 N3 0.6(3) . . . .
C20 S3 C22 S4 -178.4(3) . . . .
C21 N3 C22 S3 -1.1(4) . . . .
C21 N3 C22 S4 177.8(3) . . . .
C21 N3 C23 C24 -85.6(7) . . . .
C22 S3 C20 C19 176.5(3) . . . .
C22 S3 C20 C21 -0.1(3) . . . .
C22 N3 C21 O2 -179.9(4) . . . .
C22 N3 C21 C20 1.0(5) . . . .
C22 N3 C23 C24 92.2(8) . . . .
C23 N3 C21 O2 -2.0(6) . . . .
C23 N3 C21 C20 178.9(3) . . . .
C23 N3 C22 S3 -178.9(3) . . . .
C23 N3 C22 S4 0.0(6) . . . .
C25A C5 C6 C1 -115.3(3) . . . .
C25A C5 C6 C7 67.3(5) . . . .
C25A C5 C41 C42 -177.0(3) . . . .
C25A C26A C27A C28A 175.9(7) . . . .
C25A C26A C27A C28B -88.6(14) . . . .
C26A C27A C28A C29A 167.3(8) . . . .
C26A C27A C28B C29B -125.4(17) . . . .
C27A C28A C29A C30A -179.4(10) . . . .
C27A C28B C29B C30B 79(3) . . . .
C28A C29A C30A C31A -179.4(11) . . . .
C29A C30A C31A C32A 172.8(12) . . . .
C30A C31A C32A C33A -175.0(11) . . . .
C31A C32A C33A C34A 170.2(11) . . . .
C32A C33A C34A C35A -170.8(13) . . . .
C33A C34A C35A C36A 169.9(14) . . . .
C34A C35A C36A C37A -174.7(14) . . . .
C35A C36A C37A C38A -178(2) . . . .
C36A C37A C38A C39A 152(3) . . . .
C37A C38A C39A C40A 89(6) . . . .
C28B C29B C30B C31B -121.6(16) . . . .
C29B C30B C31B C32B -132.2(14) . . . .
C30B C31B C32B C33B 95.7(16) . . . .
C31B C32B C33B C34B 112(2) . . . .
C32B C33B C34B C35B 175.2(14) . . . .
C33B C34B C35B C36B 114(3) . . . .
C34B C35B C36B C37B -177.1(12) . . . .
C35B C36B C37B C38B -136(3) . . . .
C36B C37B C38B C39B -17(5) . . . .
C37B C38B C39B C40B 127(3) . . . .
C41 C5 C6 C1 121.0(3) . . . .
C41 C5 C6 C7 -56.4(5) . . . .
C41 C5 C25A C26A 177.3(3) . . . .
C41 C42 C43 C44A 168.8(5) . . . .
C41 C42 C43 C44B -161.2(6) . . . .
C42 C43 C44A C45A -174.2(6) . . . .
C42 C43 C44B C45B -171.0(7) . . . .
C43 C44A C45A C46A -128.1(9) . . . .
C43 C44B C45B C46B 135.1(9) . . . .
C44A C45A C46A C47A -177.2(8) . . . .
C45A C46A C47A C48A 141.2(9) . . . .
C46A C47A C48A C49A 179.8(9) . . . .
C47A C48A C49A C50A 179.5(9) . . . .
C48A C49A C50A C51A -176.2(10) . . . .
C49A C50A C51A C52A -178.2(11) . . . .
C50A C51A C52A C53A 178.5(11) . . . .
C51A C52A C53A C54A 174.4(10) . . . .
C52A C53A C54A C55A 175.8(12) . . . .
C53A C54A C55A C56A -178.4(13) . . . .
C44B C45B C46B C47B -175.1(8) . . . .
C45B C46B C47B C48B -158.2(9) . . . .
C46B C47B C48B C49B 177.0(9) . . . .
C47B C48B C49B C50B -178.2(9) . . . .
C48B C49B C50B C51B 175.8(10) . . . .
C49B C50B C51B C52B -178.2(10) . . . .
C50B C51B C52B C53B -178.4(11) . . . .
C51B C52B C53B C54B -174.6(11) . . . .
C52B C53B C54B C55B 173.4(12) . . . .
C53B C54B C55B C56B 176.1(14) . . . .

loop_
_smtbx_masks_void_nr
_smtbx_masks_void_average_x
_smtbx_masks_void_average_y
_smtbx_masks_void_average_z
_smtbx_masks_void_volume
_smtbx_masks_void_count_electrons
_smtbx_masks_void_content
1 0.000 0.141 0.250 112.7 12.0 '0.375 C3H6O'
2 0.000 0.859 0.750 112.7 12.2 '0.375 C3H6O'
3 0.246 0.331 0.697 83.3 15.6 '0.5 C3H6O'
4 0.246 0.669 0.197 83.3 15.6 '0.5 C3H6O'
5 0.254 0.169 0.303 83.3 15.6 '0.5 C3H6O'
6 0.254 0.831 0.803 83.3 15.6 '0.5 C3H6O'
7 0.500 0.359 0.750 112.7 12.2 '0.375 C3H6O'
8 0.500 0.641 0.250 112.7 12.0 '0.375 C3H6O'
9 0.746 0.169 0.197 83.3 15.6 '0.5 C3H6O'
10 0.746 0.831 0.697 83.3 15.6 '0.5 C3H6O'
11 0.754 0.331 0.803 83.3 15.6 '0.5 C3H6O'
12 0.754 0.669 0.303 83.3 15.6 '0.5 C3H6O'

_cod_database_fobs_code 7247678
